data_7019359
loop_
_publ_author_name
'Alhanash, Fatma B.'
'Barnes, Nicholas A.'
'Godfrey, Stephen M.'
'Hurst, Paul A.'
'Hutchinson, Adrian'
'Khan, Rana Z.'
'Pritchard, Robin G.'

_publ_section_title
;
 Structural isomerism in tris-tolyl halo-phosphonium and halo-arsonium
 tri-halides, [(CH(3)C(6)H(4))(3)EX][X(3)], (E = P, As; X = Br, I).
;
_journal_issue 25
_journal_name_full 'Dalton transactions (Cambridge, England : 2003)'
_journal_page_first 7708
_journal_page_last 7728
_journal_paper_doi 10.1039/c2dt30235g
_journal_volume 41
_journal_year 2012
_chemical_compound_source 'synthesis as described'
_chemical_formula_moiety 'C21 H21 Br4 P1'
_chemical_formula_sum 'C21 H21 Br4 P'
_chemical_formula_weight 623.78
_chemical_name_systematic
;
?
;
_space_group_IT_number 2
_symmetry_cell_setting triclinic
_symmetry_Int_Tables_number 2
_symmetry_space_group_name_Hall '-P 1'
_symmetry_space_group_name_H-M 'P -1'
_atom_sites_solution_hydrogens geom
_atom_sites_solution_primary direct
_atom_sites_solution_secondary difmap
_audit_conform_dict_location ftp://ftp.iucr.org/pub/cif_core.dic
_audit_conform_dict_name cif_core.dic
_audit_conform_dict_version 2.4
_audit_creation_date 2010-07-07T00:14:48-00:00
_audit_creation_method 'WinGX routine CIF_UPDATE'
_cell_angle_alpha 88.702(4)
_cell_angle_beta 83.271(2)
_cell_angle_gamma 71.752(4)
_cell_formula_units_Z 4
_cell_length_a 9.6670(5)
_cell_length_b 13.6882(12)
_cell_length_c 17.9291(14)
_cell_measurement_reflns_used 6394
_cell_measurement_temperature 100(2)
_cell_measurement_theta_max 26
_cell_measurement_theta_min 2
_cell_measurement_wavelength 0.71073
_cell_volume 2237.4(3)
_computing_cell_refinement 'HKL Scalepack (Otwinowski & Minor 1997)'
_computing_data_collection 'Collect (Nonius BV, 1997-2000)'
_computing_data_reduction 'HKL Denzo and Scalepack (Otwinowski & Minor 1997)'
_computing_molecular_graphics 'Ortep-3 for Windows (Farrugia, 1997)'
_computing_publication_material 'WinGX publication routines (Farrugia, 1999)'
_computing_structure_refinement 'SHELXL-97 (Sheldrick, 2008)'
_computing_structure_solution 'SIR92 (Giacovazzo et al, 1993)'
_diffrn_ambient_temperature 100(2)
_diffrn_detector 'CCD plate'
_diffrn_detector_area_resol_mean 9
_diffrn_measured_fraction_theta_full 0.885
_diffrn_measured_fraction_theta_max 0.885
_diffrn_measurement_device '95mm CCD camera on \k-goniostat'
_diffrn_measurement_device_type KappaCCD
_diffrn_measurement_method 'CCD rotation images, thick slices'
_diffrn_orient_matrix_type 'by Nonius Collect from scalepack cell'
_diffrn_orient_matrix_UB_11 0.109267
_diffrn_orient_matrix_UB_12 -0.235586E-1
_diffrn_orient_matrix_UB_13 -0.17747E-2
_diffrn_orient_matrix_UB_21 -0.9078E-2
_diffrn_orient_matrix_UB_22 0.226345E-1
_diffrn_orient_matrix_UB_23 0.53486E-1
_diffrn_orient_matrix_UB_31 -0.00203
_diffrn_orient_matrix_UB_32 -0.696515E-1
_diffrn_orient_matrix_UB_33 0.170581E-1
_diffrn_radiation_monochromator graphite
_diffrn_radiation_probe x-ray
_diffrn_radiation_type MoK\a
_diffrn_radiation_wavelength 0.71073
_diffrn_reflns_av_R_equivalents 0.115
_diffrn_reflns_av_unetI/netI 0.0994
_diffrn_reflns_limit_h_max 11
_diffrn_reflns_limit_h_min 0
_diffrn_reflns_limit_k_max 16
_diffrn_reflns_limit_k_min -15
_diffrn_reflns_limit_l_max 21
_diffrn_reflns_limit_l_min -21
_diffrn_reflns_number 20233
_diffrn_reflns_reduction_process
;
Scaled and merged with SORTAV
R.H. Blessing, (1987) Cryst. Rev. 1, 3-58
R.H. Blessing, (1989) J. Appl. Cryst. 22, 396-397
;
_diffrn_reflns_theta_full 25.49
_diffrn_reflns_theta_max 25.49
_diffrn_reflns_theta_min 3.01
_diffrn_source 'Enraf Nonius FR590'
_exptl_absorpt_coefficient_mu 7.27
_exptl_absorpt_correction_T_max 0.5939
_exptl_absorpt_correction_T_min 0.3545
_exptl_absorpt_correction_type multi-scan
_exptl_absorpt_process_details
;
R.H. Blessing, Acta Cryst. (1995), A51, 33-38
;
_exptl_crystal_colour yellow
_exptl_crystal_density_diffrn 1.852
_exptl_crystal_density_method 'not measured'
_exptl_crystal_description prism
_exptl_crystal_F_000 1208
_exptl_crystal_size_max 0.18
_exptl_crystal_size_mid 0.16
_exptl_crystal_size_min 0.08
_refine_diff_density_max 1.927
_refine_diff_density_min -1.097
_refine_diff_density_rms 0.238
_refine_ls_extinction_method none
_refine_ls_goodness_of_fit_ref 1.034
_refine_ls_hydrogen_treatment constr
_refine_ls_matrix_type full
_refine_ls_number_parameters 481
_refine_ls_number_reflns 7368
_refine_ls_number_restraints 0
_refine_ls_restrained_S_all 1.034
_refine_ls_R_factor_all 0.1518
_refine_ls_R_factor_gt 0.0962
_refine_ls_shift/su_max 0.005
_refine_ls_shift/su_mean 0
_refine_ls_structure_factor_coef Fsqd
_refine_ls_weighting_details 'calc w=1/[\s^2^(Fo^2^)+(0.0427P)^2^+107.5901P] where P=(Fo^2^+2Fc^2^)/3'
_refine_ls_weighting_scheme calc
_refine_ls_wR_factor_gt 0.215
_refine_ls_wR_factor_ref 0.2411
_reflns_number_gt 4605
_reflns_number_total 7368
_reflns_threshold_expression >2\s(I)
_cod_data_source_file c2dt30235g.txt
_cod_data_source_block robin8
_cod_database_code 7019359

loop_
_symmetry_equiv_pos_as_xyz
'x, y, z'
'-x, -y, -z'

loop_
_atom_site_label
_atom_site_type_symbol
_atom_site_fract_x
_atom_site_fract_y
_atom_site_fract_z
_atom_site_U_iso_or_equiv
_atom_site_adp_type
_atom_site_occupancy
_atom_site_symmetry_multiplicity
_atom_site_calc_flag
_atom_site_refinement_flags
C1 C 0.5178(18) 0.6702(13) 0.2458(9) 0.030(4) Uani 1 1 d .
C2 C 0.5444(19) 0.7510(13) 0.2862(10) 0.035(4) Uani 1 1 d .
H2 H 0.4782 0.7825 0.3287 0.042 Uiso 1 1 calc R
C3 C 0.6623(19) 0.7830(14) 0.2647(9) 0.036(4) Uani 1 1 d .
C4 C 0.755(2) 0.7366(16) 0.2024(11) 0.047(5) Uani 1 1 d .
H4 H 0.8387 0.7583 0.1875 0.057 Uiso 1 1 calc R
C5 C 0.734(2) 0.6612(15) 0.1612(10) 0.039(4) Uani 1 1 d .
H5 H 0.8009 0.6314 0.1184 0.047 Uiso 1 1 calc R
C6 C 0.6130(19) 0.6288(14) 0.1832(10) 0.039(5) Uani 1 1 d .
H6 H 0.5956 0.5772 0.1545 0.046 Uiso 1 1 calc R
C7 C 0.694(2) 0.8644(15) 0.3069(11) 0.047(5) Uani 1 1 d .
H7A H 0.604 0.9061 0.3365 0.07 Uiso 1 1 calc R
H7B H 0.7312 0.9084 0.2714 0.07 Uiso 1 1 calc R
H7C H 0.768 0.8323 0.3405 0.07 Uiso 1 1 calc R
C8 C 0.4508(17) 0.5195(14) 0.3488(9) 0.032(4) Uani 1 1 d .
C9 C 0.3751(18) 0.4525(14) 0.3721(10) 0.035(4) Uani 1 1 d .
H9 H 0.2834 0.4595 0.3547 0.042 Uiso 1 1 calc R
C10 C 0.434(2) 0.3729(14) 0.4220(10) 0.036(4) Uani 1 1 d .
C11 C 0.5610(19) 0.3703(16) 0.4483(11) 0.044(5) Uani 1 1 d .
H11 H 0.5967 0.3215 0.4856 0.053 Uiso 1 1 calc R
C12 C 0.642(2) 0.4351(13) 0.4236(10) 0.035(4) Uani 1 1 d .
H12 H 0.7337 0.4276 0.4409 0.042 Uiso 1 1 calc R
C13 C 0.5839(18) 0.5117(14) 0.3727(10) 0.037(4) Uani 1 1 d .
H13 H 0.6358 0.5578 0.3548 0.044 Uiso 1 1 calc R
C14 C 0.350(2) 0.2972(14) 0.4501(12) 0.046(5) Uani 1 1 d .
H14A H 0.4178 0.2268 0.447 0.069 Uiso 1 1 calc R
H14B H 0.2714 0.3027 0.4189 0.069 Uiso 1 1 calc R
H14C H 0.3076 0.3142 0.5024 0.069 Uiso 1 1 calc R
C15 C 0.2279(18) 0.7246(13) 0.3303(9) 0.031(4) Uani 1 1 d .
C16 C 0.168(2) 0.7143(14) 0.4031(10) 0.039(4) Uani 1 1 d .
H16 H 0.2028 0.6521 0.4296 0.047 Uiso 1 1 calc R
C17 C 0.055(2) 0.7981(15) 0.4366(10) 0.039(4) Uani 1 1 d .
C18 C 0.0000(19) 0.8853(13) 0.3942(10) 0.035(4) Uani 1 1 d .
H18 H -0.0786 0.9415 0.4163 0.042 Uiso 1 1 calc R
C19 C 0.057(2) 0.8918(15) 0.3222(11) 0.045(5) Uani 1 1 d .
H19 H 0.0184 0.9524 0.2946 0.054 Uiso 1 1 calc R
C20 C 0.1736(19) 0.8083(12) 0.2878(10) 0.035(4) Uani 1 1 d .
H20 H 0.2124 0.811 0.2368 0.042 Uiso 1 1 calc R
C21 C -0.016(2) 0.7878(16) 0.5169(10) 0.054(6) Uani 1 1 d .
H21A H -0.0333 0.8517 0.5453 0.082 Uiso 1 1 calc R
H21B H 0.0499 0.7304 0.5418 0.082 Uiso 1 1 calc R
H21C H -0.1096 0.7749 0.5145 0.082 Uiso 1 1 calc R
C22 C 0.1857(18) 0.2301(13) 0.1753(10) 0.035(4) Uani 1 1 d .
C23 C 0.1371(19) 0.2164(14) 0.1085(9) 0.036(4) Uani 1 1 d .
H23 H 0.181 0.1533 0.0814 0.044 Uiso 1 1 calc R
C24 C 0.0236(19) 0.2938(14) 0.0794(10) 0.039(4) Uani 1 1 d .
C25 C -0.039(2) 0.3846(14) 0.1217(10) 0.040(4) Uani 1 1 d .
H25 H -0.1168 0.4378 0.1039 0.048 Uiso 1 1 calc R
C26 C 0.011(2) 0.3995(15) 0.1896(10) 0.047(5) Uani 1 1 d .
H26 H -0.0309 0.4626 0.2169 0.057 Uiso 1 1 calc R
C27 C 0.121(2) 0.3207(16) 0.2159(11) 0.045(5) Uani 1 1 d .
H27 H 0.1524 0.3288 0.2629 0.054 Uiso 1 1 calc R
C28 C -0.024(2) 0.2769(15) 0.0051(12) 0.051(5) Uani 1 1 d .
H28A H 0.0626 0.244 -0.0304 0.077 Uiso 1 1 calc R
H28B H -0.0791 0.3432 -0.0147 0.077 Uiso 1 1 calc R
H28C H -0.0866 0.2324 0.0119 0.077 Uiso 1 1 calc R
C29 C 0.426(2) 0.0309(13) 0.1439(9) 0.036(4) Uani 1 1 d .
C30 C 0.347(2) -0.0384(15) 0.1280(10) 0.042(5) Uani 1 1 d .
H30 H 0.2495 -0.0271 0.1502 0.05 Uiso 1 1 calc R
C31 C 0.416(2) -0.1218(14) 0.0798(10) 0.037(4) Uani 1 1 d .
C32 C 0.559(2) -0.1372(14) 0.0517(10) 0.042(5) Uani 1 1 d .
H32 H 0.6082 -0.196 0.0207 0.05 Uiso 1 1 calc R
C33 C 0.6357(19) -0.0706(14) 0.0663(9) 0.037(4) Uani 1 1 d .
H33 H 0.7342 -0.083 0.0445 0.044 Uiso 1 1 calc R
C34 C 0.567(2) 0.0132(13) 0.1128(9) 0.033(4) Uani 1 1 d .
H34 H 0.619 0.0592 0.1232 0.04 Uiso 1 1 calc R
C35 C 0.333(2) -0.1939(16) 0.0631(11) 0.048(5) Uani 1 1 d .
H35A H 0.3071 -0.1832 0.0117 0.072 Uiso 1 1 calc R
H35B H 0.244 -0.1801 0.0985 0.072 Uiso 1 1 calc R
H35C H 0.3951 -0.2651 0.0682 0.072 Uiso 1 1 calc R
C36 C 0.4759(19) 0.1985(14) 0.2213(11) 0.041(5) Uani 1 1 d .
C37 C 0.5726(19) 0.1649(15) 0.2746(10) 0.039(5) Uani 1 1 d .
H37 H 0.5609 0.1138 0.3094 0.047 Uiso 1 1 calc R
C38 C 0.6887(19) 0.2065(14) 0.2772(10) 0.039(5) Uani 1 1 d .
C39 C 0.701(2) 0.2791(16) 0.2264(11) 0.049(5) Uani 1 1 d .
H39 H 0.7793 0.3073 0.228 0.059 Uiso 1 1 calc R
C40 C 0.607(2) 0.3140(17) 0.1729(10) 0.048(5) Uani 1 1 d .
H40 H 0.6199 0.3647 0.138 0.058 Uiso 1 1 calc R
C41 C 0.492(2) 0.2724(15) 0.1713(11) 0.046(5) Uani 1 1 d .
H41 H 0.4244 0.2958 0.1352 0.055 Uiso 1 1 calc R
C42 C 0.797(2) 0.1656(16) 0.3316(11) 0.047(5) Uani 1 1 d .
H42A H 0.895 0.1351 0.3041 0.07 Uiso 1 1 calc R
H42B H 0.77 0.1129 0.3623 0.07 Uiso 1 1 calc R
H42C H 0.7989 0.2217 0.3641 0.07 Uiso 1 1 calc R
Br1 Br 0 0.5 0.5 0.0434(7) Uani 1 2 d S
Br2 Br -0.0521(2) 0.55668(18) 0.36688(12) 0.0515(6) Uani 1 1 d .
Br3 Br 0.5 0 0.5 0.0382(6) Uani 1 2 d S
Br4 Br 0.6876(2) 0.08202(15) 0.53430(10) 0.0407(5) Uani 1 1 d .
Br5 Br 1 0 0 0.0408(6) Uani 1 2 d S
Br6 Br 0.9389(2) 0.0043(2) 0.14182(12) 0.0586(6) Uani 1 1 d .
Br7 Br 0.5 0.5 0 0.0398(6) Uani 1 2 d S
Br8 Br 0.2741(2) 0.44150(15) 0.02960(10) 0.0440(5) Uani 1 1 d .
Br9 Br 0.2982(2) 0.55887(14) 0.19577(10) 0.0401(5) Uani 1 1 d .
Br10 Br 0.2772(2) 0.07549(15) 0.31336(10) 0.0446(5) Uani 1 1 d .
P1 P 0.3786(5) 0.6217(4) 0.2859(3) 0.0350(11) Uani 1 1 d .
P2 P 0.3408(5) 0.1375(4) 0.2076(3) 0.0376(11) Uani 1 1 d .

loop_
_atom_site_aniso_label
_atom_site_aniso_U_11
_atom_site_aniso_U_22
_atom_site_aniso_U_33
_atom_site_aniso_U_23
_atom_site_aniso_U_13
_atom_site_aniso_U_12
C1 0.031(10) 0.023(9) 0.032(9) 0.007(7) -0.008(8) -0.001(7)
C2 0.030(10) 0.023(9) 0.047(11) 0.006(8) -0.011(8) 0.000(8)
C3 0.026(10) 0.042(11) 0.035(10) 0.006(8) -0.011(8) -0.004(8)
C4 0.036(12) 0.060(14) 0.051(12) 0.003(10) -0.010(9) -0.019(10)
C5 0.035(11) 0.039(11) 0.037(10) -0.007(9) 0.012(8) -0.008(9)
C6 0.034(11) 0.030(10) 0.039(10) -0.010(8) -0.008(8) 0.011(8)
C7 0.047(12) 0.041(12) 0.058(12) 0.010(10) -0.019(10) -0.017(10)
C8 0.019(9) 0.036(10) 0.040(10) -0.006(8) -0.007(7) -0.008(8)
C9 0.012(8) 0.035(11) 0.048(11) -0.002(8) 0.004(7) 0.006(7)
C10 0.038(11) 0.028(10) 0.039(10) 0.002(8) 0.001(8) -0.009(8)
C11 0.027(10) 0.057(13) 0.044(11) -0.016(10) -0.002(8) -0.007(9)
C12 0.041(11) 0.022(10) 0.047(10) 0.005(8) -0.012(9) -0.013(8)
C13 0.019(9) 0.039(11) 0.050(11) -0.006(9) 0.003(8) -0.007(8)
C14 0.040(12) 0.029(11) 0.073(14) 0.001(10) -0.011(10) -0.015(9)
C15 0.027(9) 0.027(10) 0.039(10) -0.008(8) -0.012(8) -0.004(8)
C16 0.043(12) 0.033(11) 0.040(10) 0.004(8) -0.017(9) -0.007(9)
C17 0.038(11) 0.044(12) 0.034(10) 0.000(9) -0.003(8) -0.012(9)
C18 0.029(10) 0.030(10) 0.041(10) -0.007(8) -0.010(8) -0.001(8)
C19 0.034(11) 0.040(12) 0.052(12) -0.018(9) -0.008(9) 0.003(9)
C20 0.035(10) 0.021(9) 0.041(10) 0.002(8) -0.012(8) 0.005(8)
C21 0.059(14) 0.051(13) 0.045(12) -0.003(10) -0.024(10) 0.002(11)
C22 0.026(10) 0.028(10) 0.042(10) 0.010(8) -0.008(8) 0.003(8)
C23 0.035(11) 0.032(10) 0.034(9) -0.012(8) 0.009(8) -0.002(8)
C24 0.026(10) 0.035(11) 0.049(11) -0.009(9) -0.001(8) -0.001(8)
C25 0.040(11) 0.031(11) 0.051(11) 0.011(9) -0.007(9) -0.015(9)
C26 0.040(12) 0.042(12) 0.043(11) -0.021(9) 0.006(9) 0.011(9)
C27 0.034(11) 0.053(13) 0.049(11) -0.007(10) -0.011(9) -0.011(10)
C28 0.040(12) 0.037(12) 0.080(15) 0.008(11) -0.028(11) -0.010(9)
C29 0.052(12) 0.024(10) 0.025(9) -0.008(7) -0.011(8) 0.001(8)
C30 0.037(11) 0.045(12) 0.044(11) -0.003(9) -0.010(9) -0.011(9)
C31 0.035(11) 0.035(11) 0.041(10) 0.018(9) -0.013(8) -0.010(9)
C32 0.040(12) 0.027(10) 0.047(11) 0.000(8) -0.018(9) 0.011(8)
C33 0.028(10) 0.043(12) 0.033(9) -0.005(8) 0.009(8) -0.007(8)
C34 0.039(11) 0.024(9) 0.028(9) 0.000(7) -0.002(8) 0.002(8)
C35 0.046(12) 0.044(13) 0.060(13) -0.007(10) -0.002(10) -0.024(10)
C36 0.029(10) 0.033(11) 0.053(11) -0.001(9) -0.012(9) 0.005(8)
C37 0.030(10) 0.040(11) 0.035(10) -0.016(8) 0.003(8) 0.007(8)
C38 0.031(10) 0.031(10) 0.044(11) -0.004(9) -0.014(8) 0.008(8)
C39 0.044(12) 0.050(13) 0.056(12) -0.009(11) -0.007(10) -0.017(10)
C40 0.056(14) 0.055(14) 0.037(10) -0.003(9) 0.001(9) -0.024(11)
C41 0.047(12) 0.030(11) 0.056(12) -0.002(10) -0.006(10) -0.006(9)
C42 0.038(11) 0.045(12) 0.051(12) -0.008(10) -0.003(9) -0.005(9)
Br1 0.0343(15) 0.0421(16) 0.0542(16) -0.0092(13) -0.0046(12) -0.0121(12)
Br2 0.0390(12) 0.0639(14) 0.0547(12) -0.0042(10) -0.0085(9) -0.0189(10)
Br3 0.0441(16) 0.0322(14) 0.0350(13) -0.0025(11) -0.0063(11) -0.0066(12)
Br4 0.0421(11) 0.0376(11) 0.0430(10) 0.0000(8) -0.0080(8) -0.0119(9)
Br5 0.0311(14) 0.0381(15) 0.0521(16) 0.0036(12) -0.0084(12) -0.0081(12)
Br6 0.0378(12) 0.0891(18) 0.0482(12) 0.0004(11) -0.0065(9) -0.0183(11)
Br7 0.0485(17) 0.0308(14) 0.0355(13) -0.0005(11) -0.0072(12) -0.0050(12)
Br8 0.0488(12) 0.0396(11) 0.0427(10) 0.0008(9) -0.0099(9) -0.0108(9)
Br9 0.0406(11) 0.0385(11) 0.0406(10) -0.0057(8) -0.0087(8) -0.0096(8)
Br10 0.0481(12) 0.0422(12) 0.0410(10) 0.0013(9) -0.0031(9) -0.0115(9)
P1 0.036(3) 0.031(3) 0.036(2) -0.007(2) -0.007(2) -0.006(2)
P2 0.035(3) 0.031(3) 0.043(3) -0.001(2) -0.008(2) -0.003(2)

loop_
_atom_type_symbol
_atom_type_description
_atom_type_scat_dispersion_real
_atom_type_scat_dispersion_imag
_atom_type_scat_source
C C 0.003 0.002 'International Tables Vol C Tables 4.2.6.8 and 6.1.1.4'
H H 0 0 'International Tables Vol C Tables 4.2.6.8 and 6.1.1.4'
Br Br -0.29 2.46 'International Tables Vol C Tables 4.2.6.8 and 6.1.1.4'
P P 0.102 0.094 'International Tables Vol C Tables 4.2.6.8 and 6.1.1.4'

loop_
_geom_angle_atom_site_label_1
_geom_angle_atom_site_label_2
_geom_angle_atom_site_label_3
_geom_angle
_geom_angle_site_symmetry_1
C6 C1 C2 117.9(17) .
C6 C1 P1 124.3(14) .
C2 C1 P1 117.5(13) .
C3 C2 C1 121.2(17) .
C3 C2 H2 119.4 .
C1 C2 H2 119.4 .
C2 C3 C4 118.0(17) .
C2 C3 C7 122.1(17) .
C4 C3 C7 119.9(18) .
C5 C4 C3 123.4(19) .
C5 C4 H4 118.3 .
C3 C4 H4 118.3 .
C4 C5 C6 118.4(17) .
C4 C5 H5 120.8 .
C6 C5 H5 120.8 .
C1 C6 C5 121.1(17) .
C1 C6 H6 119.5 .
C5 C6 H6 119.5 .
C3 C7 H7A 109.5 .
C3 C7 H7B 109.5 .
H7A C7 H7B 109.5 .
C3 C7 H7C 109.5 .
H7A C7 H7C 109.5 .
H7B C7 H7C 109.5 .
C9 C8 C13 121.8(17) .
C9 C8 P1 120.9(12) .
C13 C8 P1 117.3(14) .
C8 C9 C10 119.9(16) .
C8 C9 H9 120.1 .
C10 C9 H9 120.1 .
C11 C10 C9 117.4(17) .
C11 C10 C14 121.4(17) .
C9 C10 C14 121.1(16) .
C10 C11 C12 123.5(19) .
C10 C11 H11 118.2 .
C12 C11 H11 118.2 .
C11 C12 C13 118.1(17) .
C11 C12 H12 120.9 .
C13 C12 H12 120.9 .
C8 C13 C12 119.1(17) .
C8 C13 H13 120.5 .
C12 C13 H13 120.5 .
C10 C14 H14A 109.5 .
C10 C14 H14B 109.5 .
H14A C14 H14B 109.5 .
C10 C14 H14C 109.5 .
H14A C14 H14C 109.5 .
H14B C14 H14C 109.5 .
C20 C15 C16 123.1(16) .
C20 C15 P1 116.6(14) .
C16 C15 P1 120.2(13) .
C15 C16 C17 118.2(17) .
C15 C16 H16 120.9 .
C17 C16 H16 120.9 .
C18 C17 C16 119.1(17) .
C18 C17 C21 121.5(17) .
C16 C17 C21 119.2(17) .
C19 C18 C17 121.4(17) .
C19 C18 H18 119.3 .
C17 C18 H18 119.3 .
C18 C19 C20 120.3(19) .
C18 C19 H19 119.9 .
C20 C19 H19 119.9 .
C15 C20 C19 117.7(18) .
C15 C20 H20 121.2 .
C19 C20 H20 121.2 .
C17 C21 H21A 109.5 .
C17 C21 H21B 109.5 .
H21A C21 H21B 109.5 .
C17 C21 H21C 109.5 .
H21A C21 H21C 109.5 .
H21B C21 H21C 109.5 .
C23 C22 C27 119.8(15) .
C23 C22 P2 121.3(13) .
C27 C22 P2 118.6(13) .
C22 C23 C24 121.4(16) .
C22 C23 H23 119.3 .
C24 C23 H23 119.3 .
C25 C24 C23 117.2(16) .
C25 C24 C28 123.0(16) .
C23 C24 C28 119.8(16) .
C24 C25 C26 121.8(17) .
C24 C25 H25 119.1 .
C26 C25 H25 119.1 .
C27 C26 C25 118.5(17) .
C27 C26 H26 120.7 .
C25 C26 H26 120.7 .
C26 C27 C22 121.2(17) .
C26 C27 H27 119.4 .
C22 C27 H27 119.4 .
C24 C28 H28A 109.5 .
C24 C28 H28B 109.5 .
H28A C28 H28B 109.5 .
C24 C28 H28C 109.5 .
H28A C28 H28C 109.5 .
H28B C28 H28C 109.5 .
C34 C29 C30 120.0(16) .
C34 C29 P2 119.8(14) .
C30 C29 P2 120.2(15) .
C31 C30 C29 119.3(18) .
C31 C30 H30 120.3 .
C29 C30 H30 120.3 .
C32 C31 C30 118.2(18) .
C32 C31 C35 122.7(18) .
C30 C31 C35 119.1(17) .
C31 C32 C33 123.0(17) .
C31 C32 H32 118.5 .
C33 C32 H32 118.5 .
C34 C33 C32 119.2(17) .
C34 C33 H33 120.4 .
C32 C33 H33 120.4 .
C29 C34 C33 120.3(18) .
C29 C34 H34 119.8 .
C33 C34 H34 119.8 .
C31 C35 H35A 109.5 .
C31 C35 H35B 109.5 .
H35A C35 H35B 109.5 .
C31 C35 H35C 109.5 .
H35A C35 H35C 109.5 .
H35B C35 H35C 109.5 .
C41 C36 C37 120.3(19) .
C41 C36 P2 117.4(14) .
C37 C36 P2 121.9(16) .
C36 C37 C38 119.9(19) .
C36 C37 H37 120 .
C38 C37 H37 120 .
C39 C38 C37 118.1(16) .
C39 C38 C42 122.1(19) .
C37 C38 C42 119.7(18) .
C38 C39 C40 123.3(19) .
C38 C39 H39 118.4 .
C40 C39 H39 118.4 .
C39 C40 C41 118(2) .
C39 C40 H40 121 .
C41 C40 H40 121 .
C36 C41 C40 120.4(19) .
C36 C41 H41 119.8 .
C40 C41 H41 119.8 .
C38 C42 H42A 109.5 .
C38 C42 H42B 109.5 .
H42A C42 H42B 109.5 .
C38 C42 H42C 109.5 .
H42A C42 H42C 109.5 .
H42B C42 H42C 109.5 .
Br2 Br1 Br2 180.00(3) 2_566
Br4 Br3 Br4 180.00(4) 2_656
Br6 Br5 Br6 180.00(2) 2_755
Br8 Br7 Br8 180 2_665
C1 P1 C8 110.1(8) .
C1 P1 C15 109.8(8) .
C8 P1 C15 113.0(8) .
C1 P1 Br9 108.0(6) .
C8 P1 Br9 108.2(5) .
C15 P1 Br9 107.6(5) .
C22 P2 C29 113.6(8) .
C22 P2 C36 109.1(9) .
C29 P2 C36 107.8(9) .
C22 P2 Br10 110.2(6) .
C29 P2 Br10 107.2(6) .
C36 P2 Br10 108.8(7) .

loop_
_geom_bond_atom_site_label_1
_geom_bond_atom_site_label_2
_geom_bond_distance
_geom_bond_site_symmetry_2
C1 C6 1.37(2) .
C1 C2 1.44(2) .
C1 P1 1.755(18) .
C2 C3 1.36(3) .
C2 H2 0.95 .
C3 C4 1.38(3) .
C3 C7 1.49(3) .
C4 C5 1.36(3) .
C4 H4 0.95 .
C5 C6 1.39(3) .
C5 H5 0.95 .
C6 H6 0.95 .
C7 H7A 0.98 .
C7 H7B 0.98 .
C7 H7C 0.98 .
C8 C9 1.37(2) .
C8 C13 1.37(2) .
C8 P1 1.793(18) .
C9 C10 1.41(2) .
C9 H9 0.95 .
C10 C11 1.36(2) .
C10 C14 1.55(3) .
C11 C12 1.39(3) .
C11 H11 0.95 .
C12 C13 1.40(2) .
C12 H12 0.95 .
C13 H13 0.95 .
C14 H14A 0.98 .
C14 H14B 0.98 .
C14 H14C 0.98 .
C15 C20 1.36(2) .
C15 C16 1.39(3) .
C15 P1 1.799(17) .
C16 C17 1.40(3) .
C16 H16 0.95 .
C17 C18 1.39(2) .
C17 C21 1.54(3) .
C18 C19 1.35(3) .
C18 H18 0.95 .
C19 C20 1.42(2) .
C19 H19 0.95 .
C20 H20 0.95 .
C21 H21A 0.98 .
C21 H21B 0.98 .
C21 H21C 0.98 .
C22 C23 1.37(2) .
C22 C27 1.38(3) .
C22 P2 1.781(16) .
C23 C24 1.41(2) .
C23 H23 0.95 .
C24 C25 1.40(3) .
C24 C28 1.50(3) .
C25 C26 1.40(2) .
C25 H25 0.95 .
C26 C27 1.38(3) .
C26 H26 0.95 .
C27 H27 0.95 .
C28 H28A 0.98 .
C28 H28B 0.98 .
C28 H28C 0.98 .
C29 C34 1.37(3) .
C29 C30 1.44(3) .
C29 P2 1.793(16) .
C30 C31 1.39(3) .
C30 H30 0.95 .
C31 C32 1.37(3) .
C31 C35 1.51(2) .
C32 C33 1.39(3) .
C32 H32 0.95 .
C33 C34 1.37(2) .
C33 H33 0.95 .
C34 H34 0.95 .
C35 H35A 0.98 .
C35 H35B 0.98 .
C35 H35C 0.98 .
C36 C41 1.37(3) .
C36 C37 1.38(2) .
C36 P2 1.80(2) .
C37 C38 1.41(3) .
C37 H37 0.95 .
C38 C39 1.36(3) .
C38 C42 1.49(2) .
C39 C40 1.37(3) .
C39 H39 0.95 .
C40 C41 1.41(3) .
C40 H40 0.95 .
C41 H41 0.95 .
C42 H42A 0.98 .
C42 H42B 0.98 .
C42 H42C 0.98 .
Br1 Br2 2.551(2) 2_566
Br1 Br2 2.551(2) .
Br3 Br4 2.5484(19) 2_656
Br3 Br4 2.5484(19) .
Br5 Br6 2.540(2) 2_755
Br5 Br6 2.540(2) .
Br7 Br8 2.548(2) 2_665
Br7 Br8 2.548(2) .
Br9 P1 2.174(5) .
Br10 P2 2.162(6) .
